data_7245772
loop_
_publ_author_name
'Qin, Yaqi'
'Yang, Feng'
'Xu, Yuangang'
'Wang, Pengcheng'
'Lin, Qiuhan'
'Lu, Ming'

_publ_section_title
;
 Insensitive nitrogen-rich compounds with a planar 2D configuration based
 on an imidazole--tetrazole
;
_journal_name_full CrystEngComm
_journal_paper_doi 10.1039/D2CE01405J
_journal_year 2022
_chemical_formula_moiety 'C2 H6 O S, C5 H4 N12 O2, H2 O'
_chemical_formula_sum 'C7 H12 N12 O4 S'
_chemical_formula_weight 360.35
_space_group_crystal_system triclinic
_space_group_IT_number 2
_space_group_name_Hall '-P 1'
_space_group_name_H-M_alt 'P -1'
_atom_sites_solution_hydrogens mixed
_atom_sites_solution_primary dual
_audit_creation_date 2021-08-11
_audit_creation_method
;
Olex2 1.2
(compiled 2018.05.29 svn.r3508 for OlexSys, GUI svn.r5506)
;
_audit_update_record
;
2021-08-11 deposited with the CCDC.	2022-10-27 downloaded from the CCDC.
;
_cell_angle_alpha 81.172(2)
_cell_angle_beta 87.255(2)
_cell_angle_gamma 80.148(2)
_cell_formula_units_Z 2
_cell_length_a 7.3452(3)
_cell_length_b 7.7532(4)
_cell_length_c 13.1160(6)
_cell_measurement_reflns_used 3606
_cell_measurement_temperature 170
_cell_measurement_theta_max 26.391
_cell_measurement_theta_min 2.696
_cell_volume 727.03(6)
_computing_cell_refinement 'SAINT V8.40A (?, 2016)'
_computing_data_reduction 'SAINT V8.40A (?, 2016)'
_computing_molecular_graphics 'Olex2 (Dolomanov et al., 2009)'
_computing_publication_material 'Olex2 (Dolomanov et al., 2009)'
_computing_structure_refinement 'ShelXL (Sheldrick, 2015)'
_computing_structure_solution 'ShelXT (Sheldrick, 2015)'
_diffrn_ambient_temperature 170.0
_diffrn_measured_fraction_theta_full 0.995
_diffrn_measured_fraction_theta_max 0.987
_diffrn_measurement_device_type 'Bruker D8 VENTURE'
_diffrn_measurement_method '\f and \w scans'
_diffrn_radiation_type MoK\a
_diffrn_radiation_wavelength 0.71073
_diffrn_reflns_av_R_equivalents 0.0320
_diffrn_reflns_av_unetI/netI 0.0363
_diffrn_reflns_Laue_measured_fraction_full 0.995
_diffrn_reflns_Laue_measured_fraction_max 0.987
_diffrn_reflns_limit_h_max 9
_diffrn_reflns_limit_h_min -9
_diffrn_reflns_limit_k_max 9
_diffrn_reflns_limit_k_min -9
_diffrn_reflns_limit_l_max 15
_diffrn_reflns_limit_l_min -16
_diffrn_reflns_number 8362
_diffrn_reflns_point_group_measured_fraction_full 0.995
_diffrn_reflns_point_group_measured_fraction_max 0.987
_diffrn_reflns_theta_full 25.242
_diffrn_reflns_theta_max 26.420
_diffrn_reflns_theta_min 2.696
_diffrn_standards_number 0
_exptl_absorpt_coefficient_mu 0.271
_exptl_absorpt_correction_T_max 0.0452
_exptl_absorpt_correction_T_min 0.0250
_exptl_absorpt_correction_type refdelf
_exptl_absorpt_process_details
'SADABS-2016/2 (Bruker,2016/2) was used for absorption correction. wR2(int) was 0.0910 before and 0.0470 after correction. The Ratio of minimum to maximum transmission is 0.5531. The \l/2 correction factor is Not present.'
_exptl_crystal_colour colourless
_exptl_crystal_colour_primary colourless
_exptl_crystal_density_diffrn 1.646
_exptl_crystal_description block
_exptl_crystal_F_000 372
_exptl_crystal_size_max 0.15
_exptl_crystal_size_mid 0.08
_exptl_crystal_size_min 0.05
_refine_diff_density_max 0.264
_refine_diff_density_min -0.281
_refine_diff_density_rms 0.044
_refine_ls_extinction_method none
_refine_ls_goodness_of_fit_ref 1.048
_refine_ls_hydrogen_treatment mixed
_refine_ls_matrix_type full
_refine_ls_number_parameters 226
_refine_ls_number_reflns 2956
_refine_ls_number_restraints 0
_refine_ls_restrained_S_all 1.048
_refine_ls_R_factor_all 0.0487
_refine_ls_R_factor_gt 0.0361
_refine_ls_shift/su_max 0.002
_refine_ls_shift/su_mean 0.000
_refine_ls_structure_factor_coef Fsqd
_refine_ls_weighting_details 'w=1/[\s^2^(Fo^2^)+(0.0319P)^2^+0.3308P] where P=(Fo^2^+2Fc^2^)/3'
_refine_ls_weighting_scheme calc
_refine_ls_wR_factor_gt 0.0819
_refine_ls_wR_factor_ref 0.0910
_reflns_Friedel_coverage 0.000
_reflns_number_gt 2432
_reflns_number_total 2956
_reflns_threshold_expression 'I > 2\s(I)'
_cod_data_source_file d2ce01405j2.cif
_cod_data_source_block 2183_0m
_cod_database_code 7245772
_shelx_shelxl_version_number 2018/3
_shelx_space_group_comment
;
The symmetry employed for this shelxl refinement is uniquely defined
by the following loop, which should always be used as a source of
symmetry information in preference to the above space-group names.
They are only intended as comments.
;
_shelx_estimated_absorpt_t_max 0.987
_shelx_estimated_absorpt_t_min 0.960
_olex2_refinement_description
;
1. Fixed Uiso
 At 1.2 times of:
  All N(H) groups
 At 1.5 times of:
  All C(H,H,H) groups, All O(H,H) groups
2.a Free rotating group:
 O2(H2A,H2B)
2.b Aromatic/amide H refined with riding coordinates:
 N9(H9), N10(H10), N5(H5)
2.c Idealised Me refined as rotating group:
 C6(H6A,H6B,H6C), C7(H7A,H7B,H7C)
;
_olex2_submission_special_instructions 'No special instructions were received'

loop_
_space_group_symop_operation_xyz
'x, y, z'
'-x, -y, -z'

loop_
_atom_site_label
_atom_site_type_symbol
_atom_site_fract_x
_atom_site_fract_y
_atom_site_fract_z
_atom_site_U_iso_or_equiv
_atom_site_adp_type
_atom_site_occupancy
_atom_site_site_symmetry_order
_atom_site_calc_flag
_atom_site_refinement_flags_posn
_atom_site_refinement_flags_adp
_atom_site_refinement_flags_occupancy
_atom_site_disorder_assembly
_atom_site_disorder_group
S1 S 0.62913(7) 0.27036(7) 0.01565(4) 0.03745(15) Uani 1 1 d . . . . .
O3 O 0.28366(19) 0.2095(2) 0.15539(10) 0.0411(4) Uani 1 1 d . . . . .
O1 O 0.62034(19) 0.35089(19) 0.11521(10) 0.0402(3) Uani 1 1 d . . . . .
O4 O 0.04208(19) 0.0818(2) 0.18750(11) 0.0466(4) Uani 1 1 d . . . . .
N9 N 0.4675(2) 0.2680(2) 0.30711(11) 0.0288(3) Uani 1 1 d . . . . .
H9 H 0.487068 0.289686 0.239992 0.035 Uiso 1 1 calc R . . . .
O2 O 0.1155(2) 0.0525(2) 0.60179(11) 0.0480(4) Uani 1 1 d . . . . .
H2A H 0.158693 0.079516 0.656832 0.072 Uiso 1 1 d G . . . .
H2B H 0.019139 0.001857 0.618568 0.072 Uiso 1 1 d G . . . .
N10 N 0.3440(2) 0.1853(2) 0.45618(11) 0.0294(3) Uani 1 1 d . . . . .
H10 H 0.267979 0.142862 0.503651 0.035 Uiso 1 1 calc R . . . .
N5 N 0.6928(2) 0.3109(2) 0.61413(11) 0.0317(4) Uani 1 1 d . . . . .
H5 H 0.777599 0.357386 0.574624 0.038 Uiso 1 1 calc R . . . .
N4 N 0.8040(2) 0.4337(2) 0.26126(13) 0.0333(4) Uani 1 1 d . . . . .
N12 N 0.1729(2) 0.1422(2) 0.21704(12) 0.0349(4) Uani 1 1 d . . . . .
N3 N 0.9514(2) 0.5128(2) 0.26819(13) 0.0374(4) Uani 1 1 d . . . . .
N2 N 0.9733(2) 0.5132(2) 0.36561(12) 0.0355(4) Uani 1 1 d . . . . .
N1 N 0.8423(2) 0.4360(2) 0.42339(12) 0.0324(4) Uani 1 1 d . . . . .
N11 N 0.1852(2) 0.1296(2) 0.31982(11) 0.0319(4) Uani 1 1 d . . . . .
N7 N 0.5415(2) 0.2151(2) 0.74599(12) 0.0368(4) Uani 1 1 d . . . . .
N8 N 0.4507(2) 0.1920(2) 0.66206(12) 0.0333(4) Uani 1 1 d . . . . .
N6 N 0.6869(2) 0.2865(2) 0.71771(12) 0.0354(4) Uani 1 1 d . . . . .
C3 C 0.5770(2) 0.3046(2) 0.38182(13) 0.0281(4) Uani 1 1 d . . . . .
C1 C 0.5480(2) 0.2527(2) 0.58112(14) 0.0285(4) Uani 1 1 d . . . . .
C5 C 0.3271(2) 0.1942(2) 0.35384(14) 0.0290(4) Uani 1 1 d . . . . .
C2 C 0.4987(2) 0.2526(2) 0.47538(14) 0.0282(4) Uani 1 1 d . . . . .
C4 C 0.7390(2) 0.3873(2) 0.35647(14) 0.0290(4) Uani 1 1 d . . . . .
C6 C 0.7073(3) 0.0401(3) 0.05094(17) 0.0440(5) Uani 1 1 d . . . . .
H6A H 0.824581 0.021936 0.086816 0.066 Uiso 1 1 calc GR . . . .
H6B H 0.725428 -0.017186 -0.011227 0.066 Uiso 1 1 calc GR . . . .
H6C H 0.615013 -0.011552 0.096718 0.066 Uiso 1 1 calc GR . . . .
C7 C 0.8317(3) 0.3305(3) -0.04935(16) 0.0495(6) Uani 1 1 d . . . . .
H7A H 0.813390 0.458944 -0.070549 0.074 Uiso 1 1 calc GR . . . .
H7B H 0.856938 0.270881 -0.110463 0.074 Uiso 1 1 calc GR . . . .
H7C H 0.936481 0.294752 -0.002926 0.074 Uiso 1 1 calc GR . . . .
H4 H 0.759(3) 0.410(3) 0.198(2) 0.063(7) Uiso 1 1 d . . . . .

loop_
_atom_site_aniso_label
_atom_site_aniso_U_11
_atom_site_aniso_U_22
_atom_site_aniso_U_33
_atom_site_aniso_U_23
_atom_site_aniso_U_13
_atom_site_aniso_U_12
S1 0.0369(3) 0.0494(3) 0.0282(3) -0.0086(2) -0.00172(19) -0.0104(2)
O3 0.0418(8) 0.0534(9) 0.0312(7) -0.0058(6) 0.0021(6) -0.0181(7)
O1 0.0448(8) 0.0487(9) 0.0318(7) -0.0123(6) 0.0053(6) -0.0172(7)
O4 0.0388(8) 0.0664(11) 0.0415(8) -0.0121(7) -0.0078(6) -0.0225(7)
N9 0.0299(8) 0.0311(8) 0.0263(8) -0.0041(6) 0.0000(6) -0.0080(7)
O2 0.0484(9) 0.0616(11) 0.0414(8) -0.0118(7) 0.0101(7) -0.0293(8)
N10 0.0284(8) 0.0336(9) 0.0275(8) -0.0050(6) 0.0012(6) -0.0089(7)
N5 0.0341(8) 0.0346(9) 0.0279(8) -0.0041(7) 0.0003(6) -0.0104(7)
N4 0.0340(9) 0.0387(10) 0.0308(9) -0.0080(7) 0.0029(7) -0.0145(7)
N12 0.0337(9) 0.0397(10) 0.0331(9) -0.0073(7) -0.0025(7) -0.0086(7)
N3 0.0362(9) 0.0443(10) 0.0354(9) -0.0073(7) 0.0029(7) -0.0165(8)
N2 0.0345(9) 0.0379(10) 0.0368(9) -0.0069(7) 0.0032(7) -0.0134(7)
N1 0.0315(8) 0.0346(9) 0.0333(9) -0.0056(7) 0.0007(6) -0.0117(7)
N11 0.0313(8) 0.0374(9) 0.0287(8) -0.0048(7) -0.0015(6) -0.0106(7)
N7 0.0394(9) 0.0428(10) 0.0293(8) -0.0057(7) -0.0015(7) -0.0096(8)
N8 0.0351(8) 0.0364(9) 0.0295(8) -0.0054(7) 0.0004(7) -0.0090(7)
N6 0.0397(9) 0.0397(10) 0.0283(8) -0.0046(7) -0.0023(7) -0.0104(8)
C3 0.0291(9) 0.0275(10) 0.0284(9) -0.0050(7) -0.0012(7) -0.0061(7)
C1 0.0282(9) 0.0277(10) 0.0297(9) -0.0052(7) -0.0008(7) -0.0040(7)
C5 0.0281(9) 0.0286(10) 0.0308(9) -0.0060(7) 0.0006(7) -0.0054(7)
C2 0.0277(9) 0.0265(9) 0.0308(9) -0.0052(7) -0.0021(7) -0.0049(7)
C4 0.0305(9) 0.0274(10) 0.0294(9) -0.0055(7) 0.0006(7) -0.0054(8)
C6 0.0425(12) 0.0475(13) 0.0462(12) -0.0136(10) -0.0052(9) -0.0120(10)
C7 0.0514(13) 0.0689(16) 0.0316(11) -0.0078(10) 0.0090(9) -0.0215(12)

loop_
_atom_type_symbol
_atom_type_description
_atom_type_scat_dispersion_real
_atom_type_scat_dispersion_imag
_atom_type_scat_source
C C 0.0033 0.0016 'International Tables Vol C Tables 4.2.6.8 and 6.1.1.4'
H H 0.0000 0.0000 'International Tables Vol C Tables 4.2.6.8 and 6.1.1.4'
N N 0.0061 0.0033 'International Tables Vol C Tables 4.2.6.8 and 6.1.1.4'
O O 0.0106 0.0060 'International Tables Vol C Tables 4.2.6.8 and 6.1.1.4'
S S 0.1246 0.1234 'International Tables Vol C Tables 4.2.6.8 and 6.1.1.4'

loop_
_geom_angle_atom_site_label_1
_geom_angle_atom_site_label_2
_geom_angle_atom_site_label_3
_geom_angle
_geom_angle_site_symmetry_1
_geom_angle_site_symmetry_3
_geom_angle_publ_flag
O1 S1 C6 105.97(9) . . ?
O1 S1 C7 104.04(9) . . ?
C7 S1 C6 99.22(11) . . ?
C5 N9 C3 108.92(15) . . ?
C5 N10 C2 109.57(15) . . ?
C1 N5 N6 108.43(15) . . ?
C4 N4 N3 108.36(15) . . ?
O3 N12 N11 122.84(15) . . ?
O4 N12 O3 121.95(16) . . ?
O4 N12 N11 115.20(16) . . ?
N2 N3 N4 106.57(15) . . ?
N3 N2 N1 110.75(14) . . ?
C4 N1 N2 105.50(14) . . ?
N12 N11 C5 116.26(15) . . ?
N6 N7 N8 110.74(15) . . ?
C1 N8 N7 105.34(15) . . ?
N7 N6 N5 106.61(14) . . ?
N9 C3 C4 122.64(16) . . ?
C2 C3 N9 107.09(15) . . ?
C2 C3 C4 130.24(16) . . ?
N5 C1 C2 127.75(16) . . ?
N8 C1 N5 108.88(15) . . ?
N8 C1 C2 123.36(16) . . ?
N9 C5 N10 107.65(15) . . ?
N9 C5 N11 134.08(17) . . ?
N10 C5 N11 118.26(16) . . ?
N10 C2 C1 119.52(16) . . ?
C3 C2 N10 106.76(15) . . ?
C3 C2 C1 133.70(16) . . ?
N4 C4 C3 125.42(16) . . ?
N1 C4 N4 108.82(16) . . ?
N1 C4 C3 125.71(16) . . ?

loop_
_geom_bond_atom_site_label_1
_geom_bond_atom_site_label_2
_geom_bond_distance
_geom_bond_site_symmetry_2
_geom_bond_publ_flag
S1 O1 1.5256(14) . ?
S1 C6 1.775(2) . ?
S1 C7 1.775(2) . ?
O3 N12 1.241(2) . ?
O4 N12 1.240(2) . ?
N9 C3 1.388(2) . ?
N9 C5 1.342(2) . ?
N10 C5 1.344(2) . ?
N10 C2 1.378(2) . ?
N5 N6 1.342(2) . ?
N5 C1 1.338(2) . ?
N4 N3 1.345(2) . ?
N4 C4 1.334(2) . ?
N12 N11 1.343(2) . ?
N3 N2 1.296(2) . ?
N2 N1 1.359(2) . ?
N1 C4 1.324(2) . ?
N11 C5 1.352(2) . ?
N7 N8 1.364(2) . ?
N7 N6 1.298(2) . ?
N8 C1 1.322(2) . ?
C3 C2 1.363(2) . ?
C3 C4 1.448(2) . ?
C1 C2 1.450(2) . ?
